data_2240924
loop_
_publ_author_name
'Swaminathan, K.'
'Sethusankar, K.'
'Kumar, G. Siva'
'Bakthadoss, M.'

_publ_section_title
;
 Crystal structures and conformational analyses of three pyranochromene
 derivatives
;
_journal_coeditor_code SU5160
_journal_issue 8
_journal_name_full 'Acta Crystallographica Section E'
_journal_page_first 926
_journal_page_last 930
_journal_paper_doi 10.1107/S2056989015012967
_journal_volume 71
_journal_year 2015
_chemical_formula_iupac 'C24 H22 O5'
_chemical_formula_moiety 'C24 H22 O5'
_chemical_formula_sum 'C24 H22 O5'
_chemical_formula_weight 390.42
_chemical_name_systematic
;Methyl
1-oxo-6-phenyl-2,3,4,12b-tetrahydro-1<i>H</i>,6<i>H</i>-chromeno[3,4-<i>c</i>]chromene-6a(7<i>H</i>)-carboxylate]
;
_space_group_IT_number 14
_symmetry_cell_setting monoclinic
_symmetry_space_group_name_Hall '-P 2ybc'
_symmetry_space_group_name_H-M 'P 1 21/c 1'
_atom_sites_solution_hydrogens geom
_atom_sites_solution_primary direct
_atom_sites_solution_secondary difmap
_audit_creation_method SHELXL-97
_cell_angle_alpha 90.00
_cell_angle_beta 96.453(3)
_cell_angle_gamma 90.00
_cell_formula_units_Z 4
_cell_length_a 11.1694(10)
_cell_length_b 20.1405(19)
_cell_length_c 8.5835(7)
_cell_measurement_reflns_used 5466
_cell_measurement_temperature 296(2)
_cell_measurement_theta_max 29.81
_cell_measurement_theta_min 2.10
_cell_volume 1918.7(3)
_computing_cell_refinement
;
SAINT (Bruker, 2008)
;
_computing_data_collection
;
APEX2 (Bruker, 2008)
;
_computing_data_reduction
;
SAINT (Bruker, 2008)
;
_computing_molecular_graphics
;
ORTEP-3 for Windows (Farrugia, 2012) and Mercury (Macrae <i>et al.</i>,
2008)
;
_computing_publication_material
;
SHELXL97 (Sheldrick, 2008) and PLATON (Spek, 2009)
;
_computing_structure_refinement
;
SHELXL97 (Sheldrick, 2008)
;
_computing_structure_solution
;
SHELXS97 (Sheldrick, 2008)
;
_diffrn_ambient_temperature 296(2)
_diffrn_measured_fraction_theta_full 0.995
_diffrn_measured_fraction_theta_max 0.995
_diffrn_measurement_device_type 'Bruker Kappa APEXII CCD'
_diffrn_measurement_method '\w & \f scans'
_diffrn_radiation_monochromator graphite
_diffrn_radiation_source 'fine-focus sealed tube'
_diffrn_radiation_type MoK\a
_diffrn_radiation_wavelength 0.71073
_diffrn_reflns_av_R_equivalents 0.0333
_diffrn_reflns_av_sigmaI/netI 0.0306
_diffrn_reflns_limit_h_max 15
_diffrn_reflns_limit_h_min -15
_diffrn_reflns_limit_k_max 27
_diffrn_reflns_limit_k_min -28
_diffrn_reflns_limit_l_max 11
_diffrn_reflns_limit_l_min -10
_diffrn_reflns_number 23342
_diffrn_reflns_theta_full 29.81
_diffrn_reflns_theta_max 29.81
_diffrn_reflns_theta_min 2.10
_exptl_absorpt_coefficient_mu 0.094
_exptl_absorpt_correction_T_max 0.977
_exptl_absorpt_correction_T_min 0.968
_exptl_absorpt_correction_type multi-scan
_exptl_absorpt_process_details
;
(SADABS; Bruker, 2008)
;
_exptl_crystal_colour Colourless
_exptl_crystal_density_diffrn 1.352
_exptl_crystal_density_method 'not measured'
_exptl_crystal_description Block
_exptl_crystal_F_000 824
_exptl_crystal_size_max 0.35
_exptl_crystal_size_mid 0.30
_exptl_crystal_size_min 0.25
_refine_diff_density_max 0.256
_refine_diff_density_min -0.216
_refine_ls_extinction_method none
_refine_ls_goodness_of_fit_ref 0.993
_refine_ls_hydrogen_treatment constr
_refine_ls_matrix_type full
_refine_ls_number_parameters 263
_refine_ls_number_reflns 5466
_refine_ls_number_restraints 0
_refine_ls_restrained_S_all 0.993
_refine_ls_R_factor_all 0.0761
_refine_ls_R_factor_gt 0.0474
_refine_ls_shift/su_max 0.000
_refine_ls_shift/su_mean 0.000
_refine_ls_structure_factor_coef Fsqd
_refine_ls_weighting_details 'calc w=1/[\s^2^(Fo^2^)+(0.0894P)^2^+0.1805P] where P=(Fo^2^+2Fc^2^)/3'
_refine_ls_weighting_scheme calc
_refine_ls_wR_factor_gt 0.1322
_refine_ls_wR_factor_ref 0.1549
_reflns_number_gt 3694
_reflns_number_total 5466
_reflns_threshold_expression I>2sigma(I)
_cod_data_source_file su5160sup1.cif
_cod_data_source_block II
_cod_original_sg_symbol_H-M 'P 21/c'
_cod_database_code 2240924
_cod_database_fobs_code 2240924

loop_
_symmetry_equiv_pos_as_xyz
'x, y, z'
'-x, y+1/2, -z+1/2'
'-x, -y, -z'
'x, -y-1/2, z-1/2'

loop_
_atom_site_type_symbol
_atom_site_label
_atom_site_fract_x
_atom_site_fract_y
_atom_site_fract_z
_atom_site_U_iso_or_equiv
_atom_site_adp_type
_atom_site_calc_flag
_atom_site_refinement_flags
_atom_site_occupancy
_atom_site_symmetry_multiplicity
C C1 0.31613(14) 0.23586(8) 0.65866(19) 0.0508(4) Uani d . 1 1
H H1 0.2975 0.2790 0.6860 0.061 Uiso calc R 1 1
C C2 0.42353(15) 0.20782(10) 0.7195(2) 0.0593(4) Uani d . 1 1
H H2 0.4769 0.2317 0.7894 0.071 Uiso calc R 1 1
C C3 0.45178(15) 0.14467(10) 0.6769(2) 0.0601(4) Uani d . 1 1
H H3 0.5257 0.1262 0.7147 0.072 Uiso calc R 1 1
C C4 0.37039(13) 0.10856(8) 0.57786(18) 0.0478(4) Uani d . 1 1
H H4 0.3898 0.0653 0.5521 0.057 Uiso calc R 1 1
C C5 0.25975(11) 0.13496(7) 0.51513(14) 0.0348(3) Uani d . 1 1
C C6 0.23532(12) 0.19988(7) 0.55629(16) 0.0379(3) Uani d . 1 1
C C7 0.05795(12) 0.20179(7) 0.37858(16) 0.0374(3) Uani d . 1 1
H H7A 0.0956 0.2085 0.2833 0.045 Uiso calc R 1 1
H H7B -0.0206 0.2229 0.3648 0.045 Uiso calc R 1 1
C C8 0.04229(11) 0.12785(6) 0.40481(14) 0.0311(3) Uani d . 1 1
C C9 0.16596(11) 0.09252(6) 0.41771(14) 0.0316(3) Uani d . 1 1
H H9 0.1580 0.0510 0.4751 0.038 Uiso calc R 1 1
C C10 0.20028(12) 0.07429(7) 0.25652(15) 0.0376(3) Uani d . 1 1
C C11 0.12973(14) 0.08917(8) 0.12367(16) 0.0436(3) Uani d . 1 1
C C12 -0.03692(12) 0.09634(7) 0.26444(15) 0.0360(3) Uani d . 1 1
H H12 -0.0339 0.0480 0.2781 0.043 Uiso calc R 1 1
C C13 0.29831(14) 0.02678(8) 0.2427(2) 0.0486(4) Uani d . 1 1
C C14 0.33358(18) 0.01282(12) 0.0817(2) 0.0733(6) Uani d . 1 1
H H14A 0.4203 0.0074 0.0892 0.088 Uiso calc R 1 1
H H14B 0.2971 -0.0288 0.0442 0.088 Uiso calc R 1 1
C C15 0.29703(19) 0.06569(12) -0.0346(2) 0.0751(6) Uani d . 1 1
H H15A 0.3138 0.0513 -0.1378 0.090 Uiso calc R 1 1
H H15B 0.3437 0.1055 -0.0077 0.090 Uiso calc R 1 1
C C16 0.16417(17) 0.08128(11) -0.03816(19) 0.0652(5) Uani d . 1 1
H H16A 0.1460 0.1219 -0.0968 0.078 Uiso calc R 1 1
H H16B 0.1173 0.0457 -0.0911 0.078 Uiso calc R 1 1
C C17 -0.16701(13) 0.11648(7) 0.23894(16) 0.0418(3) Uani d . 1 1
C C18 -0.20700(17) 0.16855(9) 0.1421(2) 0.0578(4) Uani d . 1 1
H H18 -0.1527 0.1939 0.0927 0.069 Uiso calc R 1 1
C C19 -0.3299(2) 0.18263(11) 0.1194(3) 0.0842(7) Uani d . 1 1
H H19 -0.3580 0.2171 0.0530 0.101 Uiso calc R 1 1
C C20 -0.40961(19) 0.14608(13) 0.1939(4) 0.0922(8) Uani d . 1 1
H H20 -0.4914 0.1560 0.1778 0.111 Uiso calc R 1 1
C C21 -0.37047(17) 0.09518(12) 0.2915(3) 0.0804(6) Uani d . 1 1
H H21 -0.4249 0.0709 0.3432 0.096 Uiso calc R 1 1
C C22 -0.24989(14) 0.08015(9) 0.3127(2) 0.0560(4) Uani d . 1 1
H H22 -0.2232 0.0450 0.3778 0.067 Uiso calc R 1 1
C C23 -0.01905(11) 0.11340(6) 0.55155(15) 0.0326(3) Uani d . 1 1
C C24 -0.16103(16) 0.14882(9) 0.7159(2) 0.0607(5) Uani d . 1 1
H H24A -0.2197 0.1152 0.6843 0.091 Uiso calc R 1 1
H H24B -0.2013 0.1887 0.7425 0.091 Uiso calc R 1 1
H H24C -0.1091 0.1336 0.8055 0.091 Uiso calc R 1 1
O O1 0.12981(9) 0.23212(5) 0.50640(12) 0.0447(3) Uani d . 1 1
O O2 0.01594(10) 0.11195(6) 0.12316(11) 0.0471(3) Uani d . 1 1
O O3 0.34448(11) -0.00487(7) 0.35498(15) 0.0625(3) Uani d . 1 1
O O4 -0.00799(10) 0.06241(5) 0.62305(12) 0.0489(3) Uani d . 1 1
O O5 -0.09014(9) 0.16233(5) 0.58848(12) 0.0466(3) Uani d . 1 1

loop_
_atom_site_aniso_label
_atom_site_aniso_U_11
_atom_site_aniso_U_22
_atom_site_aniso_U_33
_atom_site_aniso_U_12
_atom_site_aniso_U_13
_atom_site_aniso_U_23
C1 0.0511(9) 0.0473(9) 0.0540(9) -0.0135(7) 0.0058(7) -0.0108(7)
C2 0.0479(9) 0.0697(12) 0.0575(10) -0.0193(8) -0.0071(7) -0.0041(8)
C3 0.0403(8) 0.0725(12) 0.0642(11) -0.0054(8) -0.0084(7) 0.0036(9)
C4 0.0381(7) 0.0530(9) 0.0513(9) 0.0026(6) -0.0001(6) -0.0004(7)
C5 0.0338(6) 0.0405(7) 0.0303(6) -0.0017(5) 0.0050(5) 0.0011(5)
C6 0.0361(6) 0.0402(7) 0.0383(7) -0.0044(6) 0.0073(5) -0.0010(5)
C7 0.0396(7) 0.0326(7) 0.0395(7) 0.0011(5) 0.0027(5) 0.0026(5)
C8 0.0317(6) 0.0307(6) 0.0305(6) 0.0009(5) 0.0025(4) 0.0004(5)
C9 0.0313(6) 0.0316(6) 0.0321(6) 0.0024(5) 0.0042(5) 0.0006(5)
C10 0.0394(7) 0.0379(7) 0.0368(7) -0.0015(5) 0.0093(5) -0.0062(5)
C11 0.0485(8) 0.0467(8) 0.0363(7) -0.0030(6) 0.0082(6) -0.0066(6)
C12 0.0384(7) 0.0362(7) 0.0323(6) 0.0013(5) -0.0008(5) -0.0007(5)
C13 0.0414(8) 0.0502(9) 0.0558(9) 0.0002(7) 0.0134(7) -0.0153(7)
C14 0.0639(11) 0.0924(15) 0.0681(12) 0.0066(11) 0.0268(9) -0.0283(11)
C15 0.0785(13) 0.0995(16) 0.0534(11) -0.0132(12) 0.0334(9) -0.0195(11)
C16 0.0760(12) 0.0876(14) 0.0339(8) -0.0055(10) 0.0145(8) -0.0095(8)
C17 0.0397(7) 0.0412(8) 0.0416(7) 0.0045(6) -0.0079(6) -0.0072(6)
C18 0.0592(10) 0.0520(10) 0.0576(10) 0.0109(8) -0.0144(8) -0.0001(7)
C19 0.0760(14) 0.0629(13) 0.1027(17) 0.0275(11) -0.0389(13) -0.0101(11)
C20 0.0431(10) 0.0777(16) 0.148(2) 0.0128(10) -0.0234(13) -0.0324(16)
C21 0.0398(9) 0.0790(15) 0.1203(18) -0.0055(9) 0.0004(11) -0.0154(13)
C22 0.0415(8) 0.0573(10) 0.0675(11) -0.0033(7) -0.0016(7) -0.0020(8)
C23 0.0316(6) 0.0338(6) 0.0323(6) -0.0011(5) 0.0027(5) -0.0029(5)
C24 0.0606(10) 0.0591(10) 0.0691(11) 0.0022(8) 0.0366(9) -0.0021(8)
O1 0.0432(5) 0.0339(5) 0.0560(6) -0.0005(4) 0.0013(4) -0.0096(4)
O2 0.0518(6) 0.0586(7) 0.0300(5) 0.0053(5) 0.0010(4) 0.0005(4)
O3 0.0557(7) 0.0606(8) 0.0711(8) 0.0213(6) 0.0069(6) -0.0092(6)
O4 0.0620(7) 0.0429(6) 0.0442(6) 0.0077(5) 0.0161(5) 0.0094(4)
O5 0.0472(6) 0.0415(6) 0.0549(6) 0.0055(4) 0.0223(5) 0.0020(4)

loop_
_atom_type_symbol
_atom_type_description
_atom_type_scat_dispersion_real
_atom_type_scat_dispersion_imag
_atom_type_scat_source
C C 0.0033 0.0016 'International Tables Vol C Tables 4.2.6.8 and 6.1.1.4'
H H 0.0000 0.0000 'International Tables Vol C Tables 4.2.6.8 and 6.1.1.4'
O O 0.0106 0.0060 'International Tables Vol C Tables 4.2.6.8 and 6.1.1.4'

loop_
_geom_angle_atom_site_label_1
_geom_angle_atom_site_label_2
_geom_angle_atom_site_label_3
_geom_angle
C2 C1 C6 120.18(16)
C2 C1 H1 119.9
C6 C1 H1 119.9
C3 C2 C1 119.83(15)
C3 C2 H2 120.1
C1 C2 H2 120.1
C2 C3 C4 119.87(16)
C2 C3 H3 120.1
C4 C3 H3 120.1
C3 C4 C5 122.02(16)
C3 C4 H4 119.0
C5 C4 H4 119.0
C6 C5 C4 116.79(13)
C6 C5 C9 121.60(11)
C4 C5 C9 121.41(13)
O1 C6 C5 123.54(12)
O1 C6 C1 115.13(13)
C5 C6 C1 121.26(14)
O1 C7 C8 111.79(11)
O1 C7 H7A 109.3
C8 C7 H7A 109.3
O1 C7 H7B 109.3
C8 C7 H7B 109.3
H7A C7 H7B 107.9
C7 C8 C23 112.26(10)
C7 C8 C9 110.17(10)
C23 C8 C9 109.45(10)
C7 C8 C12 110.59(10)
C23 C8 C12 107.06(10)
C9 C8 C12 107.14(10)
C10 C9 C5 113.94(10)
C10 C9 C8 111.11(10)
C5 C9 C8 109.51(10)
C10 C9 H9 107.3
C5 C9 H9 107.3
C8 C9 H9 107.3
C11 C10 C13 116.61(12)
C11 C10 C9 122.25(12)
C13 C10 C9 119.78(12)
C10 C11 O2 122.67(12)
C10 C11 C16 125.32(15)
O2 C11 C16 111.99(13)
O2 C12 C17 107.44(11)
O2 C12 C8 108.24(10)
C17 C12 C8 117.51(11)
O2 C12 H12 107.8
C17 C12 H12 107.8
C8 C12 H12 107.8
O3 C13 C10 121.98(14)
O3 C13 C14 119.76(15)
C10 C13 C14 118.02(16)
C15 C14 C13 113.74(16)
C15 C14 H14A 108.8
C13 C14 H14A 108.8
C15 C14 H14B 108.8
C13 C14 H14B 108.8
H14A C14 H14B 107.7
C14 C15 C16 110.94(16)
C14 C15 H15A 109.5
C16 C15 H15A 109.5
C14 C15 H15B 109.5
C16 C15 H15B 109.5
H15A C15 H15B 108.0
C11 C16 C15 110.98(15)
C11 C16 H16A 109.4
C15 C16 H16A 109.4
C11 C16 H16B 109.4
C15 C16 H16B 109.4
H16A C16 H16B 108.0
C18 C17 C22 119.22(15)
C18 C17 C12 122.37(15)
C22 C17 C12 118.39(13)
C17 C18 C19 119.0(2)
C17 C18 H18 120.5
C19 C18 H18 120.5
C20 C19 C18 120.5(2)
C20 C19 H19 119.8
C18 C19 H19 119.8
C21 C20 C19 120.75(19)
C21 C20 H20 119.6
C19 C20 H20 119.6
C20 C21 C22 119.3(2)
C20 C21 H21 120.4
C22 C21 H21 120.4
C21 C22 C17 121.21(19)
C21 C22 H22 119.4
C17 C22 H22 119.4
O4 C23 O5 123.07(12)
O4 C23 C8 123.83(11)
O5 C23 C8 113.04(11)
O5 C24 H24A 109.5
O5 C24 H24B 109.5
H24A C24 H24B 109.5
O5 C24 H24C 109.5
H24A C24 H24C 109.5
H24B C24 H24C 109.5
C6 O1 C7 115.35(10)
C11 O2 C12 113.41(10)
C23 O5 C24 115.74(12)

loop_
_geom_bond_atom_site_label_1
_geom_bond_atom_site_label_2
_geom_bond_distance
C1 C2 1.375(2)
C1 C6 1.391(2)
C1 H1 0.9300
C2 C3 1.370(3)
C2 H2 0.9300
C3 C4 1.380(2)
C3 H3 0.9300
C4 C5 1.3965(19)
C4 H4 0.9300
C5 C6 1.389(2)
C5 C9 1.5265(18)
C6 O1 1.3712(17)
C7 O1 1.4224(16)
C7 C8 1.5190(18)
C7 H7A 0.9700
C7 H7B 0.9700
C8 C23 1.5280(17)
C8 C9 1.5467(17)
C8 C12 1.5484(18)
C9 C10 1.5216(17)
C9 H9 0.9800
C10 C11 1.345(2)
C10 C13 1.469(2)
C11 O2 1.3508(18)
C11 C16 1.491(2)
C12 O2 1.4418(16)
C12 C17 1.5008(19)
C12 H12 0.9800
C13 O3 1.220(2)
C13 C14 1.506(2)
C14 C15 1.485(3)
C14 H14A 0.9700
C14 H14B 0.9700
C15 C16 1.514(3)
C15 H15A 0.9700
C15 H15B 0.9700
C16 H16A 0.9700
C16 H16B 0.9700
C17 C18 1.381(2)
C17 C22 1.388(2)
C18 C19 1.394(3)
C18 H18 0.9300
C19 C20 1.368(4)
C19 H19 0.9300
C20 C21 1.365(4)
C20 H20 0.9300
C21 C22 1.372(2)
C21 H21 0.9300
C22 H22 0.9300
C23 O4 1.1957(16)
C23 O5 1.3262(15)
C24 O5 1.4465(17)
C24 H24A 0.9600
C24 H24B 0.9600
C24 H24C 0.9600

loop_
_geom_hbond_atom_site_label_D
_geom_hbond_atom_site_label_H
_geom_hbond_atom_site_label_A
_geom_hbond_site_symmetry_A
_geom_hbond_distance_DH
_geom_hbond_distance_HA
_geom_hbond_distance_DA
_geom_hbond_angle_DHA
C4 H4 O3 . 0.93 2.22 2.973(2) 138
C12 H12 O4 3_556 0.98 2.41 3.3613(18) 164

loop_
_geom_torsion_atom_site_label_1
_geom_torsion_atom_site_label_2
_geom_torsion_atom_site_label_3
_geom_torsion_atom_site_label_4
_geom_torsion
C6 C1 C2 C3 1.1(3)
C1 C2 C3 C4 -2.5(3)
C2 C3 C4 C5 1.7(3)
C3 C4 C5 C6 0.4(2)
C3 C4 C5 C9 -174.44(14)
C4 C5 C6 O1 -178.79(12)
C9 C5 C6 O1 -3.93(19)
C4 C5 C6 C1 -1.78(19)
C9 C5 C6 C1 173.08(12)
C2 C1 C6 O1 178.29(13)
C2 C1 C6 C5 1.0(2)
O1 C7 C8 C23 60.13(14)
O1 C7 C8 C9 -62.12(13)
O1 C7 C8 C12 179.62(10)
C6 C5 C9 C10 114.47(13)
C4 C5 C9 C10 -70.91(16)
C6 C5 C9 C8 -10.65(16)
C4 C5 C9 C8 163.97(12)
C7 C8 C9 C10 -85.59(13)
C23 C8 C9 C10 150.52(11)
C12 C8 C9 C10 34.77(14)
C7 C8 C9 C5 41.15(13)
C23 C8 C9 C5 -82.74(12)
C12 C8 C9 C5 161.51(10)
C5 C9 C10 C11 -123.25(14)
C8 C9 C10 C11 1.02(18)
C5 C9 C10 C13 70.53(16)
C8 C9 C10 C13 -165.20(12)
C13 C10 C11 O2 156.24(14)
C9 C10 C11 O2 -10.4(2)
C13 C10 C11 C16 -22.1(2)
C9 C10 C11 C16 171.31(15)
C7 C8 C12 O2 54.74(13)
C23 C8 C12 O2 177.32(10)
C9 C8 C12 O2 -65.35(13)
C7 C8 C12 C17 -67.09(15)
C23 C8 C12 C17 55.49(15)
C9 C8 C12 C17 172.82(11)
C11 C10 C13 O3 -158.15(16)
C9 C10 C13 O3 8.8(2)
C11 C10 C13 C14 16.1(2)
C9 C10 C13 C14 -176.91(14)
O3 C13 C14 C15 -164.40(17)
C10 C13 C14 C15 21.2(2)
C13 C14 C15 C16 -52.5(2)
C10 C11 C16 C15 -10.0(3)
O2 C11 C16 C15 171.53(16)
C14 C15 C16 C11 46.8(2)
O2 C12 C17 C18 -30.11(18)
C8 C12 C17 C18 92.13(16)
O2 C12 C17 C22 148.25(13)
C8 C12 C17 C22 -89.51(17)
C22 C17 C18 C19 -0.9(2)
C12 C17 C18 C19 177.47(16)
C17 C18 C19 C20 1.0(3)
C18 C19 C20 C21 -0.1(4)
C19 C20 C21 C22 -1.0(4)
C20 C21 C22 C17 1.2(3)
C18 C17 C22 C21 -0.2(3)
C12 C17 C22 C21 -178.62(16)
C7 C8 C23 O4 -155.62(13)
C9 C8 C23 O4 -32.96(17)
C12 C8 C23 O4 82.84(15)
C7 C8 C23 O5 26.93(15)
C9 C8 C23 O5 149.59(11)
C12 C8 C23 O5 -94.61(12)
C5 C6 O1 C7 -15.15(18)
C1 C6 O1 C7 167.68(12)
C8 C7 O1 C6 48.13(15)
C10 C11 O2 C12 -21.3(2)
C16 C11 O2 C12 157.21(13)
C17 C12 O2 C11 -172.70(12)
C8 C12 O2 C11 59.47(14)
O4 C23 O5 C24 -4.0(2)
C8 C23 O5 C24 173.49(12)
